data_7702592
loop_
_publ_author_name
'Coleman, Karl S.'
'Green, Malcolm L. H.'
'Pascu, Sofia I.'
'Rees, Nicholas H.'
'Cowley, A. R.'
'Rees, Leigh H.'

_publ_section_title
;
 Palladium(ii) complexes with the bidentate iminophosphine ligand
 [Ph2PCH2C(Ph)\^i&#x20AC;&#x0081;N(2,6-Me2C6H3)]
;
_journal_issue 22
_journal_name_full 'Journal of the Chemical Society, Dalton Transactions'
_journal_page_first 3384
_journal_paper_doi 10.1039/b102476k
_journal_year 2001
_chemical_compound_source
;
?
;
_chemical_formula_moiety ' C30 H32 N1 P1 Pd1 '
_chemical_formula_sum 'C30 H32 N P Pd'
_chemical_formula_weight 543.97
_chemical_melting_point ?
_space_group_IT_number 2
_space_group_name_Hall '-P 1'
_space_group_name_H-M_alt 'P -1'
_symmetry_cell_setting triclinic
_symmetry_space_group_name_H-M 'P -1'
_atom_sites_solution_hydrogens geom
_atom_sites_solution_primary direct
_audit_creation_date 00-05-08
_audit_creation_method CRYSTALS_ver_12-03-99
_cell_angle_alpha 89.044(6)
_cell_angle_beta 84.199(8)
_cell_angle_gamma 70.296(7)
_cell_formula_units_Z 2
_cell_length_a 7.8590(7)
_cell_length_b 9.2000(13)
_cell_length_c 18.778(3)
_cell_measurement_reflns_used 11841
_cell_measurement_temperature 150
_cell_measurement_theta_max 27
_cell_measurement_theta_min 0
_cell_volume 1271.4(3)
_computing_cell_refinement
;                                                                               
DIP2000 software 'DENZO' (Otwinowski & Minor, 1996)                             
;
_computing_data_collection
;                                                                               
DIP2000 software 'Xpress' (MAC Science, 1989)                                   
;
_computing_data_reduction
;                                                                               
DIP2000 software 'DENZO' (Otwinowski & Minor, 1996)                             
;
_computing_molecular_graphics
;                                                                               
CAMERON (Watkin, Prout & Pearce,  1996)                                        
;
_computing_publication_material
;                                                                               
CRYSTALS Issue 10 (Watkin, Prout, Carruthers & Betteridge, 1996)                
;
_computing_structure_refinement
;                                                                               
CRYSTALS Issue 10 (Watkin, Prout, Carruthers & Betteridge, 1996)                
;
_computing_structure_solution 'SIR92 (Giacovazzo et al, 1992)'
_diffrn_ambient_temperature 150
_diffrn_measured_fraction_theta_max 0.872
_diffrn_measurement_device_type
;                                                                               
Enraf-nonius DIP2000                                                            
;
_diffrn_measurement_method \w
_diffrn_radiation_monochromator graphite
_diffrn_radiation_type 'Mo K\a'
_diffrn_radiation_wavelength 0.71069
_diffrn_reflns_av_R_equivalents 0.08
_diffrn_reflns_limit_h_max 9
_diffrn_reflns_limit_h_min 0
_diffrn_reflns_limit_k_max 11
_diffrn_reflns_limit_k_min -10
_diffrn_reflns_limit_l_max 23
_diffrn_reflns_limit_l_min -23
_diffrn_reflns_number 11841
_diffrn_reflns_theta_max 26.57
_diffrn_reflns_theta_min 0.00
_diffrn_standards_decay_% 0.00
_diffrn_standards_interval_count 0
_diffrn_standards_interval_time 0
_diffrn_standards_number 0
_exptl_absorpt_coefficient_mu 0.81
_exptl_absorpt_correction_T_max 0.92
_exptl_absorpt_correction_T_min 0.92
_exptl_absorpt_correction_type multi-scan
_exptl_absorpt_process_details
; 
Denzo/Scalepack (Otwinowski & Minor, 1996) 
;
_exptl_crystal_colour ' yellow '
_exptl_crystal_density_diffrn 1.42
_exptl_crystal_density_meas ?
_exptl_crystal_description ' fragment '
_exptl_crystal_F_000 559.90
_exptl_crystal_size_max 0.10
_exptl_crystal_size_mid 0.10
_exptl_crystal_size_min 0.10
_refine_diff_density_max 2.02
_refine_diff_density_min -1.47
_refine_ls_extinction_method None
_refine_ls_goodness_of_fit_ref 1.1147
_refine_ls_hydrogen_treatment noref
_refine_ls_matrix_type full
_refine_ls_number_parameters 298
_refine_ls_number_reflns 3085
_refine_ls_R_factor_gt 0.0868
_refine_ls_shift/su_max 0.000186
_refine_ls_structure_factor_coef F
_refine_ls_weighting_details
;
Chebychev polynomial with 3 parameters, Carruthers & Watkin , 1979, 
1.70    -1.44    0.855    
;
_refine_ls_weighting_scheme calc
_refine_ls_wR_factor_ref 0.0704
_reflns_limit_h_max 9
_reflns_limit_h_min -8
_reflns_limit_k_max 11
_reflns_limit_k_min -11
_reflns_limit_l_max 23
_reflns_limit_l_min 0
_reflns_number_gt 3085
_reflns_number_total 4630
_reflns_threshold_expression >4.00\s(I)
_cod_data_source_file b102476k.txt
_cod_data_source_block compound_6
_cod_depositor_comments
;
The following automatic conversions were performed:

data item '_chemical_melting_point' value 'not measured' was changed
to '?' -- the value is undefined or not given.

data item '_symmetry_cell_setting' value 'Triclinic ' was changed to
'triclinic' in accordance with the
/home/saulius/struct/COD-crude-data/automatic-downloads/DataCite-retrospective/RSC/depositions/lib/dictionaries/cif_core.dic
dictionary named 'cif_core.dic' version 2.4.2 last updated on
2011-04-26.

data item '_exptl_crystal_density_meas' value 'not measured' was
changed to '?' -- the value is perceived as not measured.

Automatic conversion script
Id: cif_fix_values 6909 2019-04-08 15:41:33Z antanas 
;
_cod_original_cell_volume 1271.4
_cod_original_sg_symbol_H-M 'P -1 '
_cod_original_formula_sum ' C30 H32 N1 P1 Pd1 '
_cod_database_code 7702592

loop_
_symmetry_equiv_pos_as_xyz
x,y,z
-x,-y,-z

loop_
_atom_site_label
_atom_site_fract_x
_atom_site_fract_y
_atom_site_fract_z
_atom_site_U_iso_or_equiv
_atom_site_occupancy
_atom_site_adp_type
Pd1 0.46984(12) 0.40596(9) 0.75508(5) 0.0220 1.0000 Uani
P2 0.6330(4) 0.1962(3) 0.81459(14) 0.0245 1.0000 Uani
C3 0.5463(13) 0.045(1) 0.8459(5) 0.0271 1.0000 Uani
C4 0.4264(15) 0.0118(11) 0.8049(5) 0.0339 1.0000 Uani
C5 0.3588(15) -0.1069(12) 0.8244(6) 0.0382 1.0000 Uani
C6 0.4088(16) -0.1903(11) 0.8854(6) 0.0413 1.0000 Uani
C7 0.5238(17) -0.1590(12) 0.9261(6) 0.0432 1.0000 Uani
C8 0.5967(15) -0.0421(12) 0.9080(5) 0.0352 1.0000 Uani
C9 0.7656(14) 0.2304(11) 0.8837(5) 0.0274 1.0000 Uani
C10 0.6966(14) 0.3706(11) 0.9194(5) 0.0331 1.0000 Uani
C11 0.7889(17) 0.4074(11) 0.9715(6) 0.0432 1.0000 Uani
C12 0.9539(15) 0.3020(12) 0.9883(6) 0.0394 1.0000 Uani
C13 1.0263(16) 0.1624(13) 0.9501(7) 0.0459 1.0000 Uani
C14 0.9304(15) 0.1251(12) 0.8983(6) 0.0402 1.0000 Uani
C15 0.8032(14) 0.097(1) 0.7410(5) 0.0292 1.0000 Uani
C16 0.8579(13) 0.213(1) 0.6946(4) 0.0247 1.0000 Uani
N17 0.7300(12) 0.3447(9) 0.6889(4) 0.0251 1.0000 Uani
C18 0.7614(13) 0.4605(9) 0.6410(5) 0.0248 1.0000 Uani
C19 0.7617(13) 0.447(1) 0.5678(5) 0.0280 1.0000 Uani
C20 0.7417(15) 0.3068(13) 0.5338(5) 0.0385 1.0000 Uani
C21 0.7811(14) 0.5653(11) 0.5248(5) 0.0334 1.0000 Uani
C22 0.7999(15) 0.6949(11) 0.5535(7) 0.0416 1.0000 Uani
C23 0.7986(14) 0.7083(11) 0.6261(6) 0.0352 1.0000 Uani
C24 0.7800(13) 0.593(1) 0.6732(6) 0.0311 1.0000 Uani
C25 0.7757(15) 0.6070(11) 0.7524(6) 0.0374 1.0000 Uani
C26 1.0468(12) 0.1634(9) 0.6594(4) 0.0211 1.0000 Uani
C27 1.1309(15) 0.011(1) 0.6320(5) 0.0312 1.0000 Uani
C28 1.3072(16) -0.0370(12) 0.6022(6) 0.0348 1.0000 Uani
C29 1.4097(13) 0.0616(11) 0.5988(5) 0.0280 1.0000 Uani
C30 1.3275(13) 0.209(1) 0.6286(5) 0.0272 1.0000 Uani
C31 1.1500(13) 0.2609(9) 0.6586(5) 0.0232 1.0000 Uani
C32 0.3319(16) 0.5864(12) 0.6909(6) 0.0374 1.0000 Uani
C33 0.2367(15) 0.4598(13) 0.8234(6) 0.0391 1.0000 Uani
H41 0.3876 0.0729 0.7612 0.0414 1.0000 Uiso
H51 0.2743 -0.1328 0.7944 0.0466 1.0000 Uiso
H61 0.3587 -0.2744 0.8998 0.0467 1.0000 Uiso
H71 0.5595 -0.2190 0.9702 0.0512 1.0000 Uiso
H81 0.6838 -0.0217 0.9382 0.0438 1.0000 Uiso
H101 0.5791 0.4457 0.9078 0.0398 1.0000 Uiso
H111 0.7388 0.5099 0.9965 0.0507 1.0000 Uiso
H121 1.0196 0.3263 1.0266 0.0507 1.0000 Uiso
H131 1.1480 0.0885 0.9595 0.0533 1.0000 Uiso
H141 0.9789 0.0229 0.8727 0.0461 1.0000 Uiso
H151 0.9123 0.0245 0.7611 0.0354 1.0000 Uiso
H152 0.7496 0.0371 0.7111 0.0354 1.0000 Uiso
H201 0.7456 0.3187 0.4805 0.0517 1.0000 Uiso
H202 0.8442 0.2126 0.5451 0.0517 1.0000 Uiso
H203 0.6238 0.2957 0.5527 0.0517 1.0000 Uiso
H211 0.7810 0.5569 0.4717 0.0396 1.0000 Uiso
H221 0.8133 0.7789 0.5211 0.0470 1.0000 Uiso
H231 0.8113 0.8035 0.6466 0.0439 1.0000 Uiso
H271 1.0629 -0.0634 0.6345 0.0395 1.0000 Uiso
H281 1.3623 -0.1430 0.5811 0.0418 1.0000 Uiso
H291 1.5384 0.0256 0.5765 0.0349 1.0000 Uiso
H301 1.4001 0.2797 0.6286 0.0349 1.0000 Uiso
H311 1.0947 0.3677 0.6786 0.0283 1.0000 Uiso
H251 0.7909 0.7062 0.7660 0.0431 1.0000 Uiso
H252 0.8733 0.5183 0.7707 0.0431 1.0000 Uiso
H253 0.6538 0.6060 0.7756 0.0431 1.0000 Uiso

loop_
_atom_site_aniso_label
_atom_site_aniso_U_11
_atom_site_aniso_U_22
_atom_site_aniso_U_33
_atom_site_aniso_U_23
_atom_site_aniso_U_13
_atom_site_aniso_U_12
Pd1 0.0259(4) 0.0150(3) 0.0234(4) 0.0013(2) -0.0055(3) -0.0036(3)
P2 0.0271(15) 0.0186(12) 0.0255(14) 0.001(1) 0.0010(11) -0.006(1)
C3 0.032(6) 0.023(5) 0.021(5) 0.002(4) 0.007(4) -0.006(4)
C4 0.040(7) 0.035(5) 0.027(5) -0.001(4) 0.004(4) -0.015(5)
C5 0.033(6) 0.029(5) 0.048(7) -0.010(5) 0.003(5) -0.006(5)
C6 0.040(7) 0.026(5) 0.051(7) -0.002(5) 0.016(5) -0.008(5)
C7 0.050(8) 0.025(5) 0.047(7) 0.002(5) 0.004(6) -0.006(5)
C8 0.038(7) 0.034(6) 0.033(6) 0.003(4) -0.005(5) -0.012(5)
C9 0.030(6) 0.033(5) 0.025(5) 0.008(4) -0.008(4) -0.017(4)
C10 0.037(6) 0.024(5) 0.033(5) -0.005(4) -0.009(5) -0.002(4)
C11 0.058(8) 0.025(5) 0.042(6) -0.003(5) -0.002(6) -0.009(5)
C12 0.040(7) 0.045(6) 0.038(6) 0.010(5) -0.014(5) -0.018(5)
C13 0.039(7) 0.036(6) 0.056(7) 0.002(5) -0.007(6) -0.003(5)
C14 0.038(7) 0.028(5) 0.045(6) -0.002(5) -0.011(5) 0.004(5)
C15 0.033(6) 0.019(4) 0.031(5) -0.000(4) 0.004(4) -0.006(4)
C16 0.040(6) 0.020(4) 0.014(4) 0.004(3) -0.006(4) -0.009(4)
N17 0.034(5) 0.021(4) 0.021(4) -0.004(3) -0.001(4) -0.009(4)
C18 0.025(5) 0.013(4) 0.034(5) 0.009(4) -0.005(4) -0.004(4)
C19 0.023(5) 0.020(4) 0.041(6) 0.006(4) -0.004(4) -0.006(4)
C20 0.042(7) 0.052(7) 0.029(5) 0.005(5) -0.003(5) -0.027(5)
C21 0.032(6) 0.030(5) 0.033(6) 0.007(4) -0.004(4) -0.005(4)
C22 0.034(7) 0.015(5) 0.070(8) 0.010(5) 0.006(6) -0.003(4)
C23 0.032(6) 0.021(5) 0.049(7) -0.001(4) 0.003(5) -0.007(4)
C24 0.028(6) 0.020(5) 0.044(6) 0.003(4) -0.009(5) -0.004(4)
C25 0.042(7) 0.020(5) 0.046(6) -0.007(4) -0.012(5) -0.001(4)
C26 0.029(5) 0.017(4) 0.013(4) 0.001(3) 0.002(4) -0.003(4)
C27 0.045(7) 0.020(5) 0.031(5) 0.005(4) -0.005(5) -0.013(4)
C28 0.041(7) 0.025(5) 0.033(6) -0.003(4) 0.006(5) -0.007(5)
C29 0.031(6) 0.026(5) 0.026(5) -0.002(4) 0.003(4) -0.010(4)
C30 0.029(6) 0.024(5) 0.031(5) 0.007(4) -0.012(4) -0.010(4)
C31 0.028(5) 0.019(4) 0.021(4) 0.005(3) -0.004(4) -0.006(4)
C32 0.052(7) 0.028(5) 0.029(6) 0.011(5) -0.017(5) -0.007(5)
C33 0.031(6) 0.041(6) 0.038(6) 0.002(5) 0.013(5) -0.007(5)

loop_
_atom_type_symbol
_atom_type_scat_dispersion_real
_atom_type_scat_dispersion_imag
_atom_type_scat_Cromer_Mann_a1
_atom_type_scat_Cromer_Mann_b1
_atom_type_scat_Cromer_Mann_a2
_atom_type_scat_Cromer_Mann_b2
_atom_type_scat_Cromer_Mann_a3
_atom_type_scat_Cromer_Mann_b3
_atom_type_scat_Cromer_Mann_a4
_atom_type_scat_Cromer_Mann_b4
_atom_type_scat_Cromer_Mann_c
_atom_type_scat_source
'C   ' 0.0020 0.0020 2.3100 20.8439 1.0200 10.2075 1.5886 0.5687 0.8650 51.6512 0.2156 International_Tables_Vol_IV_Table_2.2B
'H   ' 0.0000 0.0000 0.4930 10.5109 0.3229 26.1257 0.1402 3.1424 0.0408 57.7997 0.0030 International_Tables_Vol_IV_Table_2.2B
'Pd  ' -1.1770 1.0070 19.3319 0.6987 15.5017 7.9893 5.2954 25.2052 0.6058 76.8986 5.2659 International_Tables_Vol_IV_Table_2.2B
'P   ' 0.0900 0.0950 6.4345 1.9067 4.1791 27.1570 1.7800 0.5260 1.4908 68.1645 1.1149 International_Tables_Vol_IV_Table_2.2B
'N   ' 0.0040 0.0030 12.2126 0.0057 3.1322 9.8933 2.0125 28.9975 1.1663 0.5826 -11.5290 International_Tables_Vol_IV_Table_2.2B

loop_
_geom_angle_atom_site_label_1
_geom_angle_atom_site_label_2
_geom_angle_atom_site_label_3
_geom_angle
_geom_angle_publ_flag
P2 Pd1 N17 80.2(2) yes
P2 Pd1 C32 174.3(3) yes
N17 Pd1 C32 95.5(4) yes
P2 Pd1 C33 96.6(3) yes
N17 Pd1 C33 175.8(4) yes
C32 Pd1 C33 87.8(5) yes
Pd1 P2 C3 123.4(3) yes
Pd1 P2 C9 116.9(3) yes
C3 P2 C9 107.5(4) yes
Pd1 P2 C15 99.2(3) yes
C3 P2 C15 101.6(4) yes
C9 P2 C15 104.8(5) yes
P2 C3 C4 116.9(7) yes
P2 C3 C8 124.0(8) yes
C4 C3 C8 119.1(9) yes
C3 C4 C5 120.1(9) yes
C3 C4 H41 120.3(10) no
C5 C4 H41 119.6(10) no
C4 C5 C6 120.2(10) yes
C4 C5 H51 120.4(11) no
C6 C5 H51 119.4(11) no
C5 C6 C7 120.6(10) yes
C5 C6 H61 120.2(12) no
C7 C6 H61 119.3(11) no
C6 C7 C8 121.1(10) yes
C6 C7 H71 120.5(12) no
C8 C7 H71 118.4(12) no
C3 C8 C7 119.0(10) yes
C3 C8 H81 120.8(10) no
C7 C8 H81 120.2(10) no
P2 C9 C10 116.7(7) yes
P2 C9 C14 122.9(8) yes
C10 C9 C14 120.4(9) yes
C9 C10 C11 120.7(9) yes
C9 C10 H101 119.5(9) no
C11 C10 H101 119.8(9) no
C10 C11 C12 120.1(9) yes
C10 C11 H111 120.2(11) no
C12 C11 H111 119.8(11) no
C11 C12 C13 118.9(10) yes
C11 C12 H121 120.7(11) no
C13 C12 H121 120.4(10) no
C12 C13 C14 120.5(10) yes
C12 C13 H131 119.7(11) no
C14 C13 H131 119.8(10) no
C9 C14 C13 119.4(9) yes
C9 C14 H141 120.0(10) no
C13 C14 H141 120.6(10) no
P2 C15 C16 110.4(6) yes
P2 C15 H151 109.5(7) no
C16 C15 H151 109.5(9) no
P2 C15 H152 108.9(7) no
C16 C15 H152 109.3(8) no
H151 C15 H152 109.3(8) no
C15 C16 N17 115.1(8) yes
C15 C16 C26 117.4(7) yes
N17 C16 C26 127.4(8) yes
Pd1 N17 C16 121.8(6) yes
Pd1 N17 C18 117.8(6) yes
C16 N17 C18 120.2(8) yes
N17 C18 C19 121.4(8) yes
N17 C18 C24 117.0(8) yes
C19 C18 C24 121.6(8) yes
C18 C19 C20 121.5(8) yes
C18 C19 C21 119.2(9) yes
C20 C19 C21 119.4(9) yes
C19 C20 H201 109.5(9) no
C19 C20 H202 109.4(9) no
H201 C20 H202 109.0(10) no
C19 C20 H203 109.7(10) no
H201 C20 H203 109.5(10) no
H202 C20 H203 109.7(10) no
C19 C21 C22 121.2(10) yes
C19 C21 H211 119.7(10) no
C22 C21 H211 119.1(10) no
C21 C22 C23 119.6(9) yes
C21 C22 H221 119.7(12) no
C23 C22 H221 120.7(11) no
C22 C23 C24 122.4(9) yes
C22 C23 H231 119.1(10) no
C24 C23 H231 118.5(11) no
C18 C24 C23 116.0(9) yes
C18 C24 C25 121.0(9) yes
C23 C24 C25 123.0(9) yes
C24 C25 H251 110.7(10) no
C24 C25 H252 110.4(9) no
H251 C25 H252 109.7(10) no
C24 C25 H253 109.0(9) no
H251 C25 H253 108.4(9) no
H252 C25 H253 108.6(10) no
C16 C26 C27 120.1(8) yes
C16 C26 C31 120.9(8) yes
C27 C26 C31 118.7(8) yes
C26 C27 C28 120.2(9) yes
C26 C27 H271 120.5(10) no
C28 C27 H271 119.3(9) no
C27 C28 C29 121.5(9) yes
C27 C28 H281 119.1(11) no
C29 C28 H281 119.4(11) no
C28 C29 C30 117.6(9) yes
C28 C29 H291 120.7(9) no
C30 C29 H291 121.7(9) no
C29 C30 C31 122.3(9) yes
C29 C30 H301 118.9(10) no
C31 C30 H301 118.8(9) no
C26 C31 C30 119.5(8) yes
C26 C31 H311 120.2(9) no
C30 C31 H311 120.3(9) no

loop_
_geom_bond_atom_site_label_1
_geom_bond_atom_site_label_2
_geom_bond_distance
_geom_bond_publ_flag
Pd1 P2 2.273(3) yes
Pd1 N17 2.185(8) yes
Pd1 C32 2.09(1) yes
Pd1 C33 2.045(11) yes
P2 C3 1.81(1) yes
P2 C9 1.84(1) yes
P2 C15 1.84(1) yes
C3 C4 1.385(14) yes
C3 C8 1.416(13) yes
C4 C5 1.395(15) yes
C4 H41 1.00(1) no
C5 C6 1.382(15) yes
C5 H51 1.001(11) no
C6 C7 1.344(16) yes
C6 H61 1.002(11) no
C7 C8 1.402(15) yes
C7 H71 0.998(11) no
C8 H81 1.00(1) no
C9 C10 1.375(13) yes
C9 C14 1.381(14) yes
C10 C11 1.384(15) yes
C10 H101 0.991(9) no
C11 C12 1.395(15) yes
C11 H111 1.00(1) no
C12 C13 1.394(15) yes
C12 H121 1.00(1) no
C13 C14 1.401(15) yes
C13 H131 1.000(11) no
C14 H141 1.00(1) no
C15 C16 1.510(12) yes
C15 H151 0.997(9) no
C15 H152 1.00(1) no
C16 N17 1.300(11) yes
C16 C26 1.485(13) yes
N17 C18 1.451(11) yes
C18 C19 1.381(13) yes
C18 C24 1.428(13) yes
C19 C20 1.514(14) yes
C19 C21 1.382(13) yes
C20 H201 1.00(1) no
C20 H202 1.001(11) no
C20 H203 0.996(11) no
C21 C22 1.374(15) yes
C21 H211 1.00(1) no
C22 C23 1.370(16) yes
C22 H221 1.00(1) no
C23 C24 1.406(14) yes
C23 H231 1.00(1) no
C24 C25 1.491(14) yes
C25 H251 1.00(1) no
C25 H252 1.00(1) no
C25 H253 1.014(12) no
C26 C27 1.416(12) yes
C26 C31 1.397(13) yes
C27 C28 1.366(15) yes
C27 H271 1.00(1) no
C28 C29 1.399(15) yes
C28 H281 1.00(1) no
C29 C30 1.391(13) yes
C29 H291 1.00(1) no
C30 C31 1.376(13) yes
C30 H301 0.999(9) no
C31 H311 0.993(8) no
